data_1551081
loop_
_publ_author_name
'Mukhopadhyay, Pritam'
'Kumar, sharvan'
'Shukla, Jyoti'
'Mandal, Kalyanshis'
'Kumar, Yogendra'
'Prakash, Ravi'
'Ram, Panch'

_publ_section_title
;
 Doubly-Zwitterionic, Di-reduced, Highly Electron-Rich, Air-Stable
 Naphthalenediimides: Redox-Switchable Islands of Aromatic-Antiaromatic
 States
;
_journal_name_full 'Chemical Science'
_journal_paper_doi 10.1039/C9SC00962K
_journal_year 2019
_chemical_formula_moiety 'C74 H66 N2 O4 P2, C6 H6, 2(C H2 Cl2)'
_chemical_formula_sum 'C82 H76 Cl4 N2 O4 P2'
_chemical_formula_weight 1357.18
_chemical_melting_point 493.15
_chemical_name_common 'Triphenyldiphosphonium NDI direduced'
_chemical_name_systematic
;'N,N-di-2,6-diisopropylphenyl-2,6-triphenyldiphosphonium-naphthalene-l,4,5,8-tetracarboxylic acid bisimide'
 ?
;
_space_group_crystal_system triclinic
_space_group_IT_number 2
_space_group_name_Hall '-P 1'
_space_group_name_H-M_alt 'P -1'
_symmetry_space_group_name_Hall '-P 1'
_symmetry_space_group_name_H-M 'P -1'
_atom_sites_solution_hydrogens geom
_audit_creation_method SHELXL-2014
_audit_update_record
;
2018-07-05 deposited with the CCDC.    2019-05-21 downloaded from the CCDC.
;
_cell_angle_alpha 103.374(2)
_cell_angle_beta 94.280(3)
_cell_angle_gamma 111.830(2)
_cell_formula_units_Z 1
_cell_length_a 11.0052(6)
_cell_length_b 13.5844(7)
_cell_length_c 14.2986(8)
_cell_measurement_reflns_used 9707
_cell_measurement_temperature 100(2)
_cell_measurement_theta_max 28.31
_cell_measurement_theta_min 2.29
_cell_volume 1899.74(18)
_computing_cell_refinement 'Bruker SAINT'
_computing_data_collection 'Bruker APEX2'
_computing_data_reduction 'Bruker SAINT'
_computing_molecular_graphics 'Bruker SHELXTL'
_computing_publication_material 'Bruker SHELXTL'
_computing_structure_refinement 'SHELXL-2014 (Sheldrick, 2014)'
_computing_structure_solution 'SHELXS-97 (Sheldrick 2008)'
_diffrn_ambient_temperature 100(2)
_diffrn_measured_fraction_theta_full 0.998
_diffrn_measured_fraction_theta_max 0.988
_diffrn_measurement_device_type 'Bruker APEX-II CMOS'
_diffrn_measurement_method '\f and \w scans'
_diffrn_radiation_type MoK\a
_diffrn_radiation_wavelength 0.71073
_diffrn_reflns_av_R_equivalents 0.0741
_diffrn_reflns_av_unetI/netI 0.0574
_diffrn_reflns_Laue_measured_fraction_full 0.998
_diffrn_reflns_Laue_measured_fraction_max 0.988
_diffrn_reflns_limit_h_max 14
_diffrn_reflns_limit_h_min -14
_diffrn_reflns_limit_k_max 18
_diffrn_reflns_limit_k_min -18
_diffrn_reflns_limit_l_max 19
_diffrn_reflns_limit_l_min -19
_diffrn_reflns_number 77158
_diffrn_reflns_point_group_measured_fraction_full 0.998
_diffrn_reflns_point_group_measured_fraction_max 0.988
_diffrn_reflns_theta_full 25.242
_diffrn_reflns_theta_max 28.496
_diffrn_reflns_theta_min 2.290
_exptl_absorpt_coefficient_mu 0.247
_exptl_absorpt_correction_type multi-scan
_exptl_absorpt_process_details SADABS
_exptl_crystal_colour red
_exptl_crystal_density_diffrn 1.186
_exptl_crystal_description block
_exptl_crystal_F_000 712
_exptl_crystal_size_max 0.230
_exptl_crystal_size_mid 0.120
_exptl_crystal_size_min 0.060
_exptl_transmission_factor_max 0.985
_exptl_transmission_factor_min 0.965
_platon_squeeze_details
;
;
_refine_diff_density_max 2.151
_refine_diff_density_min -0.687
_refine_diff_density_rms 0.110
_refine_ls_extinction_method none
_refine_ls_goodness_of_fit_ref 1.393
_refine_ls_hydrogen_treatment constr
_refine_ls_matrix_type full
_refine_ls_number_parameters 428
_refine_ls_number_reflns 9511
_refine_ls_number_restraints 0
_refine_ls_restrained_S_all 1.393
_refine_ls_R_factor_all 0.1144
_refine_ls_R_factor_gt 0.0813
_refine_ls_shift/su_max 0.000
_refine_ls_shift/su_mean 0.000
_refine_ls_structure_factor_coef Fsqd
_refine_ls_weighting_details 'w=1/[\s^2^(Fo^2^)+(0.1000P)^2^+0.5283P] where P=(Fo^2^+2Fc^2^)/3'
_refine_ls_weighting_scheme calc
_refine_ls_wR_factor_gt 0.2181
_refine_ls_wR_factor_ref 0.2295
_reflns_Friedel_coverage 0.000
_reflns_number_gt 6960
_reflns_number_total 9511
_reflns_threshold_expression 'I > 2\s(I)'
_cod_data_source_file c9sc00962k2.cif
_cod_data_source_block PMSK25_0m_a
_cod_depositor_comments
;
The following automatic conversions were performed:

'_chemical_melting_point' value '220 \%C' was changed to '493.15' -
it was converted from degrees Celsius(C) to Kelvins(K).

Automatic conversion script
Id: cif_fix_values 4973 2017-02-22 13:04:09Z antanas 
;
_cod_database_code 1551081
_shelx_space_group_comment
;
The symmetry employed for this shelxl refinement is uniquely defined
by the following loop, which should always be used as a source of
symmetry information in preference to the above space-group names.
They are only intended as comments.
;
_shelx_estimated_absorpt_t_min 0.945
_shelx_estimated_absorpt_t_max 0.985
_shelxl_version_number 2014-3

loop_
_space_group_symop_operation_xyz
'x, y, z'
'-x, -y, -z'

loop_
_atom_site_label
_atom_site_type_symbol
_atom_site_fract_x
_atom_site_fract_y
_atom_site_fract_z
_atom_site_U_iso_or_equiv
_atom_site_adp_type
_atom_site_occupancy
_atom_site_site_symmetry_order
_atom_site_calc_flag
_atom_site_refinement_flags_posn
_atom_site_refinement_flags_adp
P1 P 0.52843(7) 0.83389(6) 0.71931(5) 0.01529(18) Uani 1 1 d . .
Cl2 Cl 0.32990(11) 0.38838(8) 0.09804(8) 0.0472(3) Uani 1 1 d . .
Cl1 Cl 0.09332(10) 0.36558(8) 0.18360(9) 0.0528(3) Uani 1 1 d . .
O1 O 0.39739(19) 0.95089(16) 0.20056(13) 0.0167(4) Uani 1 1 d . .
O2 O 0.3603(2) 0.66791(16) 0.33313(14) 0.0208(5) Uani 1 1 d . .
N1 N 0.3769(2) 0.81160(18) 0.26944(15) 0.0141(5) Uani 1 1 d . .
C1 C 0.4587(3) 0.9997(2) 0.37114(18) 0.0130(5) Uani 1 1 d . .
C6 C 0.4103(3) 0.9226(2) 0.27600(19) 0.0140(5) Uani 1 1 d . .
C5 C 0.4740(3) 0.9612(2) 0.45226(18) 0.0130(5) Uani 1 1 d . .
C4 C 0.4396(3) 0.8481(2) 0.44293(18) 0.0139(5) Uani 1 1 d . .
C2 C 0.5077(3) 0.8843(2) 0.61743(19) 0.0144(5) Uani 1 1 d . .
C7 C 0.3899(3) 0.7680(2) 0.34851(19) 0.0157(6) Uani 1 1 d . .
C3 C 0.4578(3) 0.8111(2) 0.52588(19) 0.0141(5) Uani 1 1 d . .
H3 H 0.4353 0.7346 0.5180 0.017 Uiso 1 1 calc R U
C32 C 0.4139(3) 0.8489(2) 0.7994(2) 0.0167(6) Uani 1 1 d . .
C8 C 0.3365(3) 0.7370(2) 0.17121(19) 0.0159(6) Uani 1 1 d . .
C20 C 0.7021(3) 0.8888(2) 0.7744(2) 0.0188(6) Uani 1 1 d . .
C26 C 0.4845(3) 0.6861(2) 0.6765(2) 0.0218(6) Uani 1 1 d . .
C9 C 0.4328(3) 0.7109(2) 0.1266(2) 0.0188(6) Uani 1 1 d . .
C13 C 0.2044(3) 0.6994(2) 0.1233(2) 0.0177(6) Uani 1 1 d . .
C25 C 0.7421(3) 0.8640(3) 0.8577(2) 0.0248(7) Uani 1 1 d . .
H25 H 0.6773 0.8207 0.8884 0.030 Uiso 1 1 calc R U
C14 C 0.5758(3) 0.7556(3) 0.1780(2) 0.0238(7) Uani 1 1 d . .
H14 H 0.5791 0.7918 0.2480 0.029 Uiso 1 1 calc R U
C17 C 0.1015(3) 0.7275(3) 0.1751(2) 0.0220(6) Uani 1 1 d . .
H17 H 0.1482 0.8030 0.2217 0.026 Uiso 1 1 calc R U
C37 C 0.2895(3) 0.8360(3) 0.7537(2) 0.0234(6) Uani 1 1 d . .
H37 H 0.2717 0.8239 0.6850 0.028 Uiso 1 1 calc R U
C10 C 0.3940(3) 0.6438(2) 0.0305(2) 0.0233(6) Uani 1 1 d . .
H10 H 0.4575 0.6241 -0.0018 0.028 Uiso 1 1 calc R U
C34 C 0.3423(3) 0.8726(3) 0.9544(2) 0.0256(7) Uani 1 1 d . .
H34 H 0.3599 0.8848 1.0231 0.031 Uiso 1 1 calc R U
C11 C 0.2658(3) 0.6055(2) -0.0184(2) 0.0235(7) Uani 1 1 d . .
H11 H 0.2420 0.5604 -0.0840 0.028 Uiso 1 1 calc R U
C35 C 0.2206(3) 0.8598(3) 0.9091(2) 0.0260(7) Uani 1 1 d . .
H35 H 0.1542 0.8638 0.9469 0.031 Uiso 1 1 calc R U
C33 C 0.4394(3) 0.8675(2) 0.8989(2) 0.0219(6) Uani 1 1 d . .
H33 H 0.5240 0.8770 0.9300 0.026 Uiso 1 1 calc R U
C21 C 0.7973(3) 0.9495(3) 0.7282(2) 0.0260(7) Uani 1 1 d . .
H21 H 0.7711 0.9655 0.6707 0.031 Uiso 1 1 calc R U
C12 C 0.1709(3) 0.6322(2) 0.0273(2) 0.0218(6) Uani 1 1 d . .
H12 H 0.0824 0.6046 -0.0070 0.026 Uiso 1 1 calc R U
C31 C 0.5812(4) 0.6477(3) 0.6496(2) 0.0295(7) Uani 1 1 d . .
H31 H 0.6680 0.6991 0.6500 0.035 Uiso 1 1 calc R U
C36 C 0.1939(3) 0.8410(3) 0.8083(2) 0.0268(7) Uani 1 1 d . .
H36 H 0.1093 0.8316 0.7775 0.032 Uiso 1 1 calc R U
C24 C 0.8754(3) 0.9021(3) 0.8956(2) 0.0303(8) Uani 1 1 d . .
H24 H 0.9023 0.8852 0.9525 0.036 Uiso 1 1 calc R U
C27 C 0.3588(4) 0.6108(3) 0.6741(3) 0.0340(8) Uani 1 1 d . .
H27 H 0.2916 0.6359 0.6921 0.041 Uiso 1 1 calc R U
C15 C 0.6275(4) 0.6656(3) 0.1761(3) 0.0349(8) Uani 1 1 d . .
H15A H 0.5652 0.6072 0.1993 0.052 Uiso 1 1 calc R U
H15B H 0.7148 0.6973 0.2185 0.052 Uiso 1 1 calc R U
H15C H 0.6359 0.6342 0.1091 0.052 Uiso 1 1 calc R U
C23 C 0.9689(3) 0.9642(3) 0.8513(3) 0.0315(8) Uani 1 1 d . .
H23 H 1.0606 0.9922 0.8788 0.038 Uiso 1 1 calc R U
C38 C 0.2388(4) 0.4564(3) 0.1592(2) 0.0295(7) Uani 1 1 d . .
H38A H 0.2949 0.5090 0.2216 0.035 Uiso 1 1 calc R U
H38B H 0.2161 0.4994 0.1189 0.035 Uiso 1 1 calc R U
C29 C 0.4274(5) 0.4619(3) 0.6205(3) 0.0420(10) Uani 1 1 d . .
H29 H 0.4079 0.3851 0.6019 0.050 Uiso 1 1 calc R U
C30 C 0.5527(4) 0.5365(3) 0.6226(2) 0.0365(9) Uani 1 1 d . .
H30 H 0.6201 0.5115 0.6053 0.044 Uiso 1 1 calc R U
C22 C 0.9312(3) 0.9866(3) 0.7669(3) 0.0315(8) Uani 1 1 d . .
H22 H 0.9970 1.0275 0.7353 0.038 Uiso 1 1 calc R U
C19 C 0.0423(3) 0.6477(3) 0.2347(3) 0.0341(8) Uani 1 1 d . .
H19A H 0.0014 0.5721 0.1916 0.051 Uiso 1 1 calc R U
H19B H -0.0254 0.6661 0.2665 0.051 Uiso 1 1 calc R U
H19C H 0.1127 0.6535 0.2846 0.051 Uiso 1 1 calc R U
C18 C -0.0101(3) 0.7302(3) 0.1062(2) 0.0310(8) Uani 1 1 d . .
H18A H 0.0284 0.7834 0.0693 0.046 Uiso 1 1 calc R U
H18B H -0.0706 0.7524 0.1445 0.046 Uiso 1 1 calc R U
H18C H -0.0596 0.6566 0.0607 0.046 Uiso 1 1 calc R U
C16 C 0.6647(3) 0.8446(3) 0.1355(3) 0.0375(8) Uani 1 1 d . .
H16A H 0.6658 0.8114 0.0672 0.056 Uiso 1 1 calc R U
H16B H 0.7554 0.8777 0.1731 0.056 Uiso 1 1 calc R U
H16C H 0.6300 0.9019 0.1391 0.056 Uiso 1 1 calc R U
C28 C 0.3291(4) 0.4982(3) 0.6455(3) 0.0419(9) Uani 1 1 d . .
H28 H 0.2417 0.4463 0.6431 0.050 Uiso 1 1 calc R U
C40 C 0.0979(5) 0.5154(5) 0.4444(4) 0.0712(15) Uani 1 1 d . .
H40 H 0.1648 0.5267 0.4049 0.085 Uiso 1 1 calc R U
C39 C 0.0686(6) 0.6059(6) 0.4902(4) 0.0791(18) Uani 1 1 d . .
H39 H 0.1178 0.6772 0.4834 0.095 Uiso 1 1 calc R U
C41 C 0.0318(6) 0.4096(5) 0.4551(4) 0.0779(17) Uani 1 1 d . .
H41 H 0.0552 0.3504 0.4258 0.094 Uiso 1 1 calc R U

loop_
_atom_site_aniso_label
_atom_site_aniso_U_11
_atom_site_aniso_U_22
_atom_site_aniso_U_33
_atom_site_aniso_U_23
_atom_site_aniso_U_13
_atom_site_aniso_U_12
P1 0.0196(4) 0.0189(4) 0.0092(3) 0.0053(3) 0.0026(3) 0.0088(3)
Cl2 0.0614(7) 0.0331(5) 0.0578(6) 0.0157(4) 0.0354(5) 0.0244(5)
Cl1 0.0437(6) 0.0321(5) 0.0739(8) 0.0083(5) 0.0276(5) 0.0066(4)
O1 0.0220(10) 0.0199(10) 0.0066(9) 0.0037(7) 0.0016(7) 0.0067(9)
O2 0.0322(12) 0.0140(10) 0.0140(10) 0.0024(8) 0.0035(8) 0.0079(9)
N1 0.0190(12) 0.0145(12) 0.0054(10) 0.0005(8) 0.0015(9) 0.0044(10)
C1 0.0141(13) 0.0175(14) 0.0076(12) 0.0036(10) 0.0022(10) 0.0063(11)
C6 0.0137(13) 0.0188(14) 0.0097(12) 0.0044(10) 0.0048(10) 0.0059(11)
C5 0.0125(13) 0.0183(14) 0.0091(12) 0.0031(10) 0.0032(10) 0.0075(11)
C4 0.0167(13) 0.0180(14) 0.0075(12) 0.0036(10) 0.0038(10) 0.0072(11)
C2 0.0163(13) 0.0184(14) 0.0093(12) 0.0039(10) 0.0043(10) 0.0075(11)
C7 0.0171(14) 0.0191(14) 0.0103(13) 0.0045(11) 0.0021(10) 0.0066(12)
C3 0.0160(13) 0.0164(14) 0.0112(12) 0.0048(10) 0.0036(10) 0.0069(11)
C32 0.0196(14) 0.0159(14) 0.0135(13) 0.0055(11) 0.0047(11) 0.0048(12)
C8 0.0220(15) 0.0147(13) 0.0087(12) 0.0026(10) 0.0038(11) 0.0051(12)
C20 0.0225(15) 0.0201(15) 0.0148(13) 0.0027(11) 0.0000(11) 0.0118(12)
C26 0.0326(17) 0.0219(15) 0.0134(14) 0.0074(11) 0.0010(12) 0.0127(14)
C9 0.0201(15) 0.0212(15) 0.0133(13) 0.0048(11) 0.0049(11) 0.0060(12)
C13 0.0189(14) 0.0191(14) 0.0125(13) 0.0046(11) 0.0025(11) 0.0048(12)
C25 0.0303(17) 0.0292(17) 0.0181(15) 0.0087(13) 0.0034(13) 0.0143(14)
C14 0.0201(15) 0.0327(17) 0.0136(14) 0.0002(12) 0.0020(11) 0.0089(13)
C17 0.0173(14) 0.0225(15) 0.0210(15) 0.0017(12) 0.0004(12) 0.0055(12)
C37 0.0242(16) 0.0283(17) 0.0176(15) 0.0066(12) 0.0033(12) 0.0102(14)
C10 0.0268(16) 0.0223(16) 0.0176(14) 0.0016(12) 0.0085(12) 0.0079(13)
C34 0.0353(18) 0.0260(17) 0.0144(14) 0.0066(12) 0.0085(13) 0.0098(14)
C11 0.0310(17) 0.0198(15) 0.0124(14) -0.0007(11) 0.0020(12) 0.0056(13)
C35 0.0251(16) 0.0267(17) 0.0252(16) 0.0079(13) 0.0128(13) 0.0073(14)
C33 0.0245(16) 0.0269(16) 0.0137(14) 0.0068(12) 0.0037(12) 0.0088(13)
C21 0.0223(16) 0.0330(18) 0.0274(17) 0.0114(14) 0.0048(13) 0.0145(14)
C12 0.0234(15) 0.0191(15) 0.0143(14) 0.0015(11) -0.0060(12) 0.0028(13)
C31 0.039(2) 0.0296(18) 0.0232(16) 0.0050(13) 0.0068(14) 0.0181(16)
C36 0.0199(16) 0.0323(18) 0.0267(17) 0.0092(14) 0.0063(13) 0.0079(14)
C24 0.0288(18) 0.039(2) 0.0231(16) 0.0035(14) -0.0018(14) 0.0177(16)
C27 0.045(2) 0.0228(17) 0.0354(19) 0.0104(14) 0.0117(16) 0.0125(16)
C15 0.0326(19) 0.047(2) 0.0330(19) 0.0187(16) 0.0061(15) 0.0203(17)
C23 0.0211(16) 0.0346(19) 0.0344(19) 0.0008(15) -0.0024(14) 0.0128(15)
C38 0.0376(19) 0.0226(16) 0.0263(17) 0.0043(13) 0.0093(14) 0.0107(15)
C29 0.085(3) 0.0260(19) 0.0220(17) 0.0068(14) 0.0107(18) 0.029(2)
C30 0.058(3) 0.034(2) 0.0246(17) 0.0042(14) 0.0072(16) 0.0281(19)
C22 0.0214(16) 0.036(2) 0.039(2) 0.0140(16) 0.0068(14) 0.0114(15)
C19 0.0286(18) 0.047(2) 0.0301(18) 0.0161(16) 0.0131(15) 0.0147(17)
C18 0.0252(17) 0.040(2) 0.0277(17) 0.0102(15) 0.0028(14) 0.0128(15)
C16 0.0246(18) 0.035(2) 0.052(2) 0.0164(17) 0.0047(16) 0.0092(16)
C28 0.054(2) 0.0240(18) 0.043(2) 0.0129(16) 0.0135(19) 0.0076(18)
C40 0.060(3) 0.106(5) 0.045(3) 0.028(3) 0.022(2) 0.024(3)
C39 0.068(4) 0.114(5) 0.042(3) 0.030(3) 0.010(3) 0.017(3)
C41 0.078(4) 0.097(5) 0.045(3) 0.016(3) 0.014(3) 0.022(3)

loop_
_atom_type_symbol
_atom_type_description
_atom_type_scat_dispersion_real
_atom_type_scat_dispersion_imag
_atom_type_scat_source
C C 0.0033 0.0016 'International Tables Vol C Tables 4.2.6.8 and 6.1.1.4'
H H 0.0000 0.0000 'International Tables Vol C Tables 4.2.6.8 and 6.1.1.4'
N N 0.0061 0.0033 'International Tables Vol C Tables 4.2.6.8 and 6.1.1.4'
O O 0.0106 0.0060 'International Tables Vol C Tables 4.2.6.8 and 6.1.1.4'
P P 0.1023 0.0942 'International Tables Vol C Tables 4.2.6.8 and 6.1.1.4'
Cl Cl 0.1484 0.1585 'International Tables Vol C Tables 4.2.6.8 and 6.1.1.4'

loop_
_geom_angle_atom_site_label_1
_geom_angle_atom_site_label_2
_geom_angle_atom_site_label_3
_geom_angle
_geom_angle_site_symmetry_1
_geom_angle_site_symmetry_3
C2 P1 C32 110.68(13) . .
C2 P1 C20 110.90(13) . .
C32 P1 C20 116.93(13) . .
C2 P1 C26 109.15(13) . .
C32 P1 C26 105.25(14) . .
C20 P1 C26 103.27(13) . .
C6 N1 C7 125.7(2) . .
C6 N1 C8 115.8(2) . .
C7 N1 C8 118.2(2) . .
C5 C1 C6 119.2(2) . .
C5 C1 C2 120.8(2) . 2_676
C6 C1 C2 120.0(2) . 2_676
O1 C6 N1 119.6(2) . .
O1 C6 C1 122.8(2) . .
N1 C6 C1 117.6(2) . .
C1 C5 C4 121.7(2) . .
C1 C5 C5 119.4(3) . 2_676
C4 C5 C5 118.9(3) . 2_676
C5 C4 C3 120.8(2) . .
C5 C4 C7 120.7(2) . .
C3 C4 C7 118.5(2) . .
C3 C2 C1 119.2(2) . 2_676
C3 C2 P1 119.3(2) . .
C1 C2 P1 121.51(19) 2_676 .
O2 C7 N1 119.7(2) . .
O2 C7 C4 125.1(2) . .
N1 C7 C4 115.1(2) . .
C2 C3 C4 120.9(3) . .
C2 C3 H3 119.5 . .
C4 C3 H3 119.5 . .
C33 C32 C37 119.8(3) . .
C33 C32 P1 124.4(2) . .
C37 C32 P1 115.8(2) . .
C9 C8 C13 122.8(2) . .
C9 C8 N1 118.1(2) . .
C13 C8 N1 119.0(2) . .
C21 C20 C25 119.6(3) . .
C21 C20 P1 119.0(2) . .
C25 C20 P1 121.2(2) . .
C27 C26 C31 118.9(3) . .
C27 C26 P1 121.4(2) . .
C31 C26 P1 119.7(3) . .
C8 C9 C10 117.4(3) . .
C8 C9 C14 122.1(2) . .
C10 C9 C14 120.5(3) . .
C12 C13 C8 117.4(3) . .
C12 C13 C17 121.3(3) . .
C8 C13 C17 121.3(2) . .
C24 C25 C20 120.3(3) . .
C24 C25 H25 119.8 . .
C20 C25 H25 119.8 . .
C9 C14 C15 113.1(3) . .
C9 C14 C16 110.1(3) . .
C15 C14 C16 111.5(3) . .
C9 C14 H14 107.3 . .
C15 C14 H14 107.3 . .
C16 C14 H14 107.3 . .
C13 C17 C19 110.6(3) . .
C13 C17 C18 113.6(3) . .
C19 C17 C18 109.8(3) . .
C13 C17 H17 107.5 . .
C19 C17 H17 107.5 . .
C18 C17 H17 107.5 . .
C36 C37 C32 119.8(3) . .
C36 C37 H37 120.1 . .
C32 C37 H37 120.1 . .
C11 C10 C9 121.3(3) . .
C11 C10 H10 119.4 . .
C9 C10 H10 119.4 . .
C35 C34 C33 119.5(3) . .
C35 C34 H34 120.3 . .
C33 C34 H34 120.3 . .
C10 C11 C12 120.5(3) . .
C10 C11 H11 119.7 . .
C12 C11 H11 119.7 . .
C34 C35 C36 120.5(3) . .
C34 C35 H35 119.8 . .
C36 C35 H35 119.8 . .
C32 C33 C34 120.4(3) . .
C32 C33 H33 119.8 . .
C34 C33 H33 119.8 . .
C22 C21 C20 119.5(3) . .
C22 C21 H21 120.3 . .
C20 C21 H21 120.3 . .
C11 C12 C13 120.5(3) . .
C11 C12 H12 119.7 . .
C13 C12 H12 119.7 . .
C30 C31 C26 120.9(3) . .
C30 C31 H31 119.5 . .
C26 C31 H31 119.5 . .
C37 C36 C35 120.0(3) . .
C37 C36 H36 120.0 . .
C35 C36 H36 120.0 . .
C23 C24 C25 119.9(3) . .
C23 C24 H24 120.0 . .
C25 C24 H24 120.0 . .
C26 C27 C28 120.4(3) . .
C26 C27 H27 119.8 . .
C28 C27 H27 119.8 . .
C14 C15 H15A 109.5 . .
C14 C15 H15B 109.5 . .
H15A C15 H15B 109.5 . .
C14 C15 H15C 109.5 . .
H15A C15 H15C 109.5 . .
H15B C15 H15C 109.5 . .
C24 C23 C22 120.6(3) . .
C24 C23 H23 119.7 . .
C22 C23 H23 119.7 . .
Cl1 C38 Cl2 112.51(18) . .
Cl1 C38 H38A 109.1 . .
Cl2 C38 H38A 109.1 . .
Cl1 C38 H38B 109.1 . .
Cl2 C38 H38B 109.1 . .
H38A C38 H38B 107.8 . .
C30 C29 C28 120.1(3) . .
C30 C29 H29 120.0 . .
C28 C29 H29 120.0 . .
C29 C30 C31 120.0(3) . .
C29 C30 H30 120.0 . .
C31 C30 H30 120.0 . .
C23 C22 C21 120.1(3) . .
C23 C22 H22 119.9 . .
C21 C22 H22 119.9 . .
C17 C19 H19A 109.5 . .
C17 C19 H19B 109.5 . .
H19A C19 H19B 109.5 . .
C17 C19 H19C 109.5 . .
H19A C19 H19C 109.5 . .
H19B C19 H19C 109.5 . .
C17 C18 H18A 109.5 . .
C17 C18 H18B 109.5 . .
H18A C18 H18B 109.5 . .
C17 C18 H18C 109.5 . .
H18A C18 H18C 109.5 . .
H18B C18 H18C 109.5 . .
C14 C16 H16A 109.5 . .
C14 C16 H16B 109.5 . .
H16A C16 H16B 109.5 . .
C14 C16 H16C 109.5 . .
H16A C16 H16C 109.5 . .
H16B C16 H16C 109.5 . .
C29 C28 C27 119.8(4) . .
C29 C28 H28 120.1 . .
C27 C28 H28 120.1 . .
C41 C40 C39 122.3(5) . .
C41 C40 H40 118.8 . .
C39 C40 H40 118.8 . .
C41 C39 C40 119.8(6) 2_566 .
C41 C39 H39 120.1 2_566 .
C40 C39 H39 120.1 . .
C39 C41 C40 117.8(6) 2_566 .
C39 C41 H41 121.1 2_566 .
C40 C41 H41 121.1 . .

loop_
_geom_bond_atom_site_label_1
_geom_bond_atom_site_label_2
_geom_bond_distance
_geom_bond_site_symmetry_2
P1 C2 1.781(3) .
P1 C32 1.800(3) .
P1 C20 1.809(3) .
P1 C26 1.818(3) .
Cl2 C38 1.752(3) .
Cl1 C38 1.738(4) .
O1 C6 1.241(3) .
O2 C7 1.235(3) .
N1 C6 1.391(3) .
N1 C7 1.413(3) .
N1 C8 1.453(3) .
C1 C5 1.401(4) .
C1 C6 1.432(4) .
C1 C2 1.445(4) 2_676
C5 C4 1.410(4) .
C5 C5 1.439(5) 2_676
C4 C3 1.420(4) .
C4 C7 1.440(4) .
C2 C3 1.374(4) .
C2 C1 1.445(4) 2_676
C3 H3 0.9500 .
C32 C33 1.375(4) .
C32 C37 1.402(4) .
C8 C9 1.390(4) .
C8 C13 1.407(4) .
C20 C21 1.389(4) .
C20 C25 1.393(4) .
C26 C27 1.373(5) .
C26 C31 1.390(4) .
C9 C10 1.394(4) .
C9 C14 1.516(4) .
C13 C12 1.396(4) .
C13 C17 1.514(4) .
C25 C24 1.379(4) .
C25 H25 0.9500 .
C14 C15 1.525(5) .
C14 C16 1.529(5) .
C14 H14 1.0000 .
C17 C19 1.521(5) .
C17 C18 1.534(4) .
C17 H17 1.0000 .
C37 C36 1.369(4) .
C37 H37 0.9500 .
C10 C11 1.375(4) .
C10 H10 0.9500 .
C34 C35 1.374(5) .
C34 C33 1.391(4) .
C34 H34 0.9500 .
C11 C12 1.386(4) .
C11 H11 0.9500 .
C35 C36 1.393(4) .
C35 H35 0.9500 .
C33 H33 0.9500 .
C21 C22 1.388(4) .
C21 H21 0.9500 .
C12 H12 0.9500 .
C31 C30 1.375(5) .
C31 H31 0.9500 .
C36 H36 0.9500 .
C24 C23 1.368(5) .
C24 H24 0.9500 .
C27 C28 1.391(5) .
C27 H27 0.9500 .
C15 H15A 0.9800 .
C15 H15B 0.9800 .
C15 H15C 0.9800 .
C23 C22 1.383(5) .
C23 H23 0.9500 .
C38 H38A 0.9900 .
C38 H38B 0.9900 .
C29 C30 1.368(6) .
C29 C28 1.383(6) .
C29 H29 0.9500 .
C30 H30 0.9500 .
C22 H22 0.9500 .
C19 H19A 0.9800 .
C19 H19B 0.9800 .
C19 H19C 0.9800 .
C18 H18A 0.9800 .
C18 H18B 0.9800 .
C18 H18C 0.9800 .
C16 H16A 0.9800 .
C16 H16B 0.9800 .
C16 H16C 0.9800 .
C28 H28 0.9500 .
C40 C41 1.400(8) .
C40 C39 1.415(9) .
C40 H40 0.9500 .
C39 C41 1.381(8) 2_566
C39 H39 0.9500 .
C41 C39 1.381(8) 2_566
C41 H41 0.9500 .

loop_
_platon_squeeze_void_nr
_platon_squeeze_void_average_x
_platon_squeeze_void_average_y
_platon_squeeze_void_average_z
_platon_squeeze_void_volume
_platon_squeeze_void_count_electrons
_platon_squeeze_void_content
1 0.000 0.000 0.500 253 42 ' '
